data_9009360
loop_
_publ_author_name
'Basso, R.'
'Palenzona, A.'
'Zefiro, L.'

_publ_section_title
;Crystal structure refinement of a Sr-bearing term related to copper vanadates
 and arsenates of adelite and descloizite groups Locality: Molinello mine, Val
 Graveglia, Northern Appenines, Eastern Liguria, Italy
;
_journal_name_full 'Neues Jahrbuch fur Mineralogie, Monatshefte'
_journal_page_first 300
_journal_page_last 308
_journal_volume 1989
_journal_year 1989
_chemical_compound_source 'Molinello mine, Val Graveglia, Northern Appenines, Eastern Liguria, Italy'
_chemical_formula_sum 'As0.41 Ca0.924 Cu H O5 Pb0.076 V0.59'
_chemical_name_mineral Tangeite
_space_group_IT_number 19
_symmetry_space_group_name_Hall 'P 2ac 2ab'
_symmetry_space_group_name_H-M 'P 21 21 21'
_cell_angle_alpha 90
_cell_angle_beta 90
_cell_angle_gamma 90
_cell_length_a 5.836
_cell_length_b 7.430
_cell_length_c 9.347
_cell_formula_units_Z 4
_cell_volume 405.300
_database_code_amcsd 0014838
_exptl_crystal_density_diffrn 4.230
_cod_original_formula_sum '(Ca.924 Pb.076) Cu (V.59 As.41) O5 H'
_cod_database_code 9009360

loop_
_space_group_symop_operation_xyz
x,y,z
-x,1/2+y,1/2-z
1/2+x,1/2-y,-z
1/2-x,-y,1/2+z

loop_
_atom_site_label
_atom_site_fract_x
_atom_site_fract_y
_atom_site_fract_z
_atom_site_occupancy
_atom_site_U_iso_or_equiv
Ca 0.98030 0.13140 0.82310 0.92400 0.01127
Pb 0.98030 0.13140 0.82310 0.07600 0.01127
Cu 0.25030 0.24600 0.50050 1.00000 0.00836
V 0.48740 0.88400 0.66730 0.59000 0.00722
As 0.48740 0.88400 0.66730 0.41000 0.00722
O1 0.50370 0.06400 0.55020 1.00000 0.01355
O2 0.43230 0.71050 0.55860 1.00000 0.01811
O3 0.73830 0.86230 0.75830 1.00000 0.01482
O4 0.25840 0.89670 0.77780 1.00000 0.01570
O5 0.99670 0.10870 0.56820 1.00000 0.01077
H5 0.01200 0.00600 0.49900 1.00000 ?

loop_
_cod_related_entry_id
_cod_related_entry_database
_cod_related_entry_code
1 AMCSD 0014838
